data_2236792
loop_
_publ_author_name
'Murali Krishna, P.'
'Anilkumar, G. N.'
'Hussain Reddy, K.'
'Kokila, M. K.'

_publ_section_title
;
 (2<i>E</i>)-<i>N</i>-Methyl-2-[(2<i>E</i>)-3-phenylprop-2-en-1-ylidene]hydrazinecarbothioamide
;
_journal_coeditor_code ZS2229
_journal_issue 10
_journal_name_full 'Acta Crystallographica Section E'
_journal_page_first o2842
_journal_paper_doi 10.1107/S1600536812037397
_journal_volume 68
_journal_year 2012
_chemical_formula_iupac 'C11 H13 N3 S'
_chemical_formula_moiety 'C11 H13 N3 S'
_chemical_formula_sum 'C11 H13 N3 S'
_chemical_formula_weight 219.31
_chemical_name_systematic
;
(2<i>E</i>)-<i>N</i>-Methyl-2-[(2<i>E</i>)-3-phenylprop-2-en-1-
ylidene]hydrazinecarbothioamide
;
_space_group_IT_number 14
_symmetry_cell_setting monoclinic
_symmetry_space_group_name_Hall '-P 2yn'
_symmetry_space_group_name_H-M 'P 1 21/n 1'
_atom_sites_solution_hydrogens geom
_atom_sites_solution_primary direct
_atom_sites_solution_secondary difmap
_audit_creation_method 'WinGX routine CIF_UPDATE'
_cell_angle_alpha 90
_cell_angle_beta 91.206(3)
_cell_angle_gamma 90
_cell_formula_units_Z 4
_cell_length_a 5.5265(11)
_cell_length_b 9.4670(19)
_cell_length_c 22.534(5)
_cell_measurement_reflns_used 290
_cell_measurement_temperature 291(2)
_cell_measurement_theta_max 26.8
_cell_measurement_theta_min 1.5
_cell_volume 1178.7(4)
_computing_cell_refinement 'SAINT (Bruker, 2007)'
_computing_data_collection 'SMART (Bruker, 2007)'
_computing_data_reduction 'SAINT (Bruker, 2007)'
_computing_molecular_graphics 'ORTEP-3 (Farrugia, 1997) and CAMERON (Watkin <i>et al.</i>, 1993)'
_computing_publication_material 'PARST (Nardelli, 1995) and WinGX (Farrugia, 1999)'
_computing_structure_refinement 'SHELXL97 (Sheldrick, 2008)'
_computing_structure_solution 'SIR92 (Altomare <i>et al.</i>, 1993)'
_diffrn_ambient_temperature 291
_diffrn_measured_fraction_theta_full 1
_diffrn_measured_fraction_theta_max 1
_diffrn_measurement_device_type 'Bruker SMART CCD area-detector'
_diffrn_measurement_method '\y and \w scans'
_diffrn_radiation_monochromator graphite
_diffrn_radiation_source 'fine-focus sealed tube'
_diffrn_radiation_type MoK\a
_diffrn_radiation_wavelength 0.71073
_diffrn_reflns_av_R_equivalents 0.0312
_diffrn_reflns_limit_h_max 6
_diffrn_reflns_limit_h_min -6
_diffrn_reflns_limit_k_max 11
_diffrn_reflns_limit_k_min -11
_diffrn_reflns_limit_l_max 27
_diffrn_reflns_limit_l_min -27
_diffrn_reflns_number 8363
_diffrn_reflns_theta_full 25.5
_diffrn_reflns_theta_max 25.5
_diffrn_reflns_theta_min 1.81
_exptl_absorpt_coefficient_mu 0.246
_exptl_absorpt_correction_type none
_exptl_crystal_colour 'pale yellow'
_exptl_crystal_density_diffrn 1.236
_exptl_crystal_density_method 'not measured'
_exptl_crystal_description needle
_exptl_crystal_F_000 464
_exptl_crystal_size_max 0.45
_exptl_crystal_size_mid 0.26
_exptl_crystal_size_min 0.24
_refine_diff_density_max 0.376
_refine_diff_density_min -0.323
_refine_ls_extinction_method none
_refine_ls_goodness_of_fit_ref 1.061
_refine_ls_hydrogen_treatment constr
_refine_ls_matrix_type full
_refine_ls_number_parameters 137
_refine_ls_number_reflns 2201
_refine_ls_number_restraints 0
_refine_ls_restrained_S_all 1.061
_refine_ls_R_factor_all 0.084
_refine_ls_R_factor_gt 0.0594
_refine_ls_shift/su_max 0.001
_refine_ls_shift/su_mean 0.000
_refine_ls_structure_factor_coef Fsqd
_refine_ls_weighting_details 'calc w=1/[\s^2^(Fo^2^)+(0.0883P)^2^+0.2979P] where P=(Fo^2^+2Fc^2^)/3'
_refine_ls_weighting_scheme calc
_refine_ls_wR_factor_gt 0.1497
_refine_ls_wR_factor_ref 0.1735
_reflns_number_gt 1564
_reflns_number_total 2201
_reflns_threshold_expression I>2\s(I)
_cod_data_source_file zs2229.cif
_cod_data_source_block I
_cod_original_sg_symbol_H-M 'P 21/n'
_cod_database_code 2236792
_cod_database_fobs_code 2236792

loop_
_symmetry_equiv_pos_as_xyz
'x, y, z'
'-x+1/2, y+1/2, -z+1/2'
'-x, -y, -z'
'x-1/2, -y-1/2, z-1/2'

loop_
_atom_site_type_symbol
_atom_site_label
_atom_site_fract_x
_atom_site_fract_y
_atom_site_fract_z
_atom_site_U_iso_or_equiv
_atom_site_adp_type
_atom_site_calc_flag
_atom_site_refinement_flags
_atom_site_occupancy
_atom_site_symmetry_multiplicity
S S1 -0.18251(17) 0.19579(9) 1.02989(4) 0.0887(4) Uani d . 1 1
N N1 0.2855(4) 0.1898(2) 0.90259(9) 0.0638(6) Uani d . 1 1
N N2 0.1638(4) 0.1576(3) 0.95336(10) 0.0675(6) Uani d . 1 1
H H2 0.2067 0.086 0.9746 0.081 Uiso calc R 1 1
N N3 -0.0653(4) 0.3521(3) 0.93696(10) 0.0709(7) Uani d . 1 1
H H3 0.0296 0.3671 0.9079 0.085 Uiso calc R 1 1
C C1 1.1293(5) -0.0205(3) 0.76071(12) 0.0668(7) Uani d . 1 1
H H1 1.1667 -0.0888 0.7891 0.08 Uiso calc R 1 1
C C2 1.2696(5) -0.0095(4) 0.71108(13) 0.0764(8) Uani d . 1 1
H H2A 1.4009 -0.0698 0.7066 0.092 Uiso calc R 1 1
C C3 1.2180(5) 0.0884(3) 0.66856(14) 0.0753(8) Uani d . 1 1
H H3A 1.3135 0.0957 0.6352 0.09 Uiso calc R 1 1
C C4 1.0231(6) 0.1766(3) 0.67547(14) 0.0760(8) Uani d . 1 1
H H4 0.9867 0.2435 0.6464 0.091 Uiso calc R 1 1
C C5 0.8811(5) 0.1673(3) 0.72468(13) 0.0685(7) Uani d . 1 1
H H5 0.7493 0.2275 0.7283 0.082 Uiso calc R 1 1
C C6 0.9323(4) 0.0688(3) 0.76925(11) 0.0571(6) Uani d . 1 1
C C7 0.7899(4) 0.0553(3) 0.82258(11) 0.0616(7) Uani d . 1 1
H H7 0.8363 -0.0157 0.849 0.074 Uiso calc R 1 1
C C8 0.6004(5) 0.1334(3) 0.83780(12) 0.0626(7) Uani d . 1 1
H H8 0.5532 0.2071 0.8128 0.075 Uiso calc R 1 1
C C9 0.4655(5) 0.1101(3) 0.89050(11) 0.0627(7) Uani d . 1 1
H H9 0.5088 0.0368 0.9161 0.075 Uiso calc R 1 1
C C10 -0.0242(5) 0.2395(3) 0.96975(12) 0.0621(7) Uani d . 1 1
C C11 -0.2592(6) 0.4535(4) 0.94608(16) 0.0907(10) Uani d . 1 1
H H11A -0.4034 0.422 0.9256 0.136 Uiso calc R 1 1
H H11B -0.2123 0.544 0.9309 0.136 Uiso calc R 1 1
H H11C -0.2896 0.4613 0.9877 0.136 Uiso calc R 1 1

loop_
_atom_site_aniso_label
_atom_site_aniso_U_11
_atom_site_aniso_U_22
_atom_site_aniso_U_33
_atom_site_aniso_U_12
_atom_site_aniso_U_13
_atom_site_aniso_U_23
S1 0.1036(7) 0.0873(6) 0.0769(6) -0.0033(5) 0.0421(5) -0.0020(4)
N1 0.0603(13) 0.0759(15) 0.0558(13) -0.0073(11) 0.0119(10) -0.0001(11)
N2 0.0673(14) 0.0775(15) 0.0582(13) 0.0019(12) 0.0148(11) 0.0093(11)
N3 0.0657(14) 0.0768(15) 0.0705(14) -0.0019(12) 0.0103(11) 0.0037(12)
C1 0.0565(15) 0.0770(18) 0.0668(17) 0.0015(13) -0.0017(13) -0.0026(14)
C2 0.0565(16) 0.095(2) 0.077(2) 0.0084(15) 0.0084(14) -0.0134(17)
C3 0.0700(18) 0.085(2) 0.0713(18) -0.0077(16) 0.0201(14) -0.0150(16)
C4 0.084(2) 0.0718(19) 0.0728(19) -0.0015(16) 0.0184(15) 0.0046(14)
C5 0.0659(16) 0.0680(17) 0.0722(18) 0.0046(13) 0.0148(13) 0.0011(14)
C6 0.0461(13) 0.0651(15) 0.0601(15) -0.0095(12) 0.0042(11) -0.0082(12)
C7 0.0517(14) 0.0700(16) 0.0628(15) -0.0083(12) -0.0008(12) 0.0007(13)
C8 0.0555(15) 0.0743(17) 0.0581(15) -0.0084(13) 0.0056(12) -0.0023(13)
C9 0.0577(15) 0.0745(18) 0.0560(15) -0.0083(14) 0.0034(12) -0.0030(13)
C10 0.0608(15) 0.0658(16) 0.0601(16) -0.0071(13) 0.0094(12) -0.0074(13)
C11 0.076(2) 0.081(2) 0.115(3) 0.0053(16) 0.0029(18) 0.0001(19)

loop_
_atom_type_symbol
_atom_type_description
_atom_type_scat_dispersion_real
_atom_type_scat_dispersion_imag
_atom_type_scat_source
C C 0.0033 0.0016 'International Tables Vol C Tables 4.2.6.8 and 6.1.1.4'
H H 0 0 'International Tables Vol C Tables 4.2.6.8 and 6.1.1.4'
N N 0.0061 0.0033 'International Tables Vol C Tables 4.2.6.8 and 6.1.1.4'
S S 0.1246 0.1234 'International Tables Vol C Tables 4.2.6.8 and 6.1.1.4'

loop_
_geom_angle_atom_site_label_1
_geom_angle_atom_site_label_2
_geom_angle_atom_site_label_3
_geom_angle
C9 N1 N2 116.3(2)
C10 N2 N1 119.5(2)
C10 N2 H2 120.2
N1 N2 H2 120.2
C10 N3 C11 125.0(3)
C10 N3 H3 117.5
C11 N3 H3 117.5
C2 C1 C6 121.4(3)
C2 C1 H1 119.3
C6 C1 H1 119.3
C3 C2 C1 120.7(3)
C3 C2 H2A 119.7
C1 C2 H2A 119.7
C2 C3 C4 119.2(3)
C2 C3 H3A 120.4
C4 C3 H3A 120.4
C5 C4 C3 121.0(3)
C5 C4 H4 119.5
C3 C4 H4 119.5
C4 C5 C6 120.9(3)
C4 C5 H5 119.6
C6 C5 H5 119.6
C1 C6 C5 116.9(2)
C1 C6 C7 119.8(2)
C5 C6 C7 123.2(2)
C8 C7 C6 127.2(3)
C8 C7 H7 116.4
C6 C7 H7 116.4
C7 C8 C9 123.6(3)
C7 C8 H8 118.2
C9 C8 H8 118.2
N1 C9 C8 120.3(3)
N1 C9 H9 119.8
C8 C9 H9 119.8
N3 C10 N2 115.8(2)
N3 C10 S1 124.5(2)
N2 C10 S1 119.7(2)
N3 C11 H11A 109.5
N3 C11 H11B 109.5
H11A C11 H11B 109.5
N3 C11 H11C 109.5
H11A C11 H11C 109.5
H11B C11 H11C 109.5

loop_
_geom_bond_atom_site_label_1
_geom_bond_atom_site_label_2
_geom_bond_distance
S1 C10 1.680(3)
N1 C9 1.282(3)
N1 N2 1.373(3)
N2 C10 1.354(3)
N2 H2 0.86
N3 C10 1.314(4)
N3 C11 1.456(4)
N3 H3 0.86
C1 C2 1.378(4)
C1 C6 1.394(4)
C1 H1 0.93
C2 C3 1.359(4)
C2 H2A 0.93
C3 C4 1.374(4)
C3 H3A 0.93
C4 C5 1.375(4)
C4 H4 0.93
C5 C6 1.395(4)
C5 H5 0.93
C6 C7 1.456(3)
C7 C8 1.333(4)
C7 H7 0.93
C8 C9 1.432(4)
C8 H8 0.93
C9 H9 0.93
C11 H11A 0.96
C11 H11B 0.96
C11 H11C 0.96

loop_
_geom_hbond_atom_site_label_D
_geom_hbond_atom_site_label_H
_geom_hbond_atom_site_label_A
_geom_hbond_site_symmetry_A
_geom_hbond_distance_DH
_geom_hbond_distance_HA
_geom_hbond_distance_DA
_geom_hbond_angle_DHA
_geom_hbond_publ_flag
N2 H2 S1 3_557 0.86 2.67 3.368(3) 139 yes
N3 H3 N1 . 0.86 2.20 2.604(6) 109 no
C11 H11C S1 . 0.96 2.75 3.108(6) 103 no

loop_
_geom_torsion_atom_site_label_1
_geom_torsion_atom_site_label_2
_geom_torsion_atom_site_label_3
_geom_torsion_atom_site_label_4
_geom_torsion
C9 N1 N2 C10 178.3(2)
C6 C1 C2 C3 -0.6(4)
C1 C2 C3 C4 -0.2(4)
C2 C3 C4 C5 0.3(5)
C3 C4 C5 C6 0.5(5)
C2 C1 C6 C5 1.4(4)
C2 C1 C6 C7 -179.2(2)
C4 C5 C6 C1 -1.3(4)
C4 C5 C6 C7 179.3(3)
C1 C6 C7 C8 178.7(2)
C5 C6 C7 C8 -1.9(4)
C6 C7 C8 C9 178.0(2)
N2 N1 C9 C8 178.6(2)
C7 C8 C9 N1 179.7(2)
C11 N3 C10 N2 179.2(3)
C11 N3 C10 S1 -2.5(4)
N1 N2 C10 N3 -4.7(4)
N1 N2 C10 S1 176.89(18)

loop_
_cod_related_entry_id
_cod_related_entry_database
_cod_related_entry_code
1 ChemSpider 6040336
